data_7056017
loop_
_publ_author_name
'Tremblay, Marie-H\'el\`ene'
'Gell\'e, Alexandra'
'Skene, W. G.'

_publ_section_title
;
 Ambipolar azomethines as potential cathodic color switching materials
;
_journal_issue 6
_journal_name_full 'New J. Chem.'
_journal_page_first 2287
_journal_paper_doi 10.1039/C6NJ01732K
_journal_volume 41
_journal_year 2017
_chemical_formula_moiety 'C24 H20 N4 S3'
_chemical_formula_sum 'C24 H20 N4 S3'
_chemical_formula_weight 460.62
_space_group_crystal_system triclinic
_space_group_IT_number 2
_space_group_name_Hall '-P 1'
_space_group_name_H-M_alt 'P -1'
_symmetry_space_group_name_Hall '-P 1'
_symmetry_space_group_name_H-M 'P -1'
_atom_sites_solution_hydrogens geom
_atom_sites_solution_primary direct
_audit_creation_date 2015-08-18
_audit_creation_method
;
Olex2 1.2
(compiled 2015.01.26 svn.r3150 for OlexSys, GUI svn.r4998)
;
_audit_update_record
;
2016-06-02 deposited with the CCDC.
2017-01-09 downloaded from the CCDC.
;
_cell_angle_alpha 66.5960(10)
_cell_angle_beta 75.9890(10)
_cell_angle_gamma 83.8400(10)
_cell_formula_units_Z 2
_cell_length_a 7.9584(2)
_cell_length_b 12.3934(3)
_cell_length_c 12.5205(3)
_cell_measurement_reflns_used 9340
_cell_measurement_temperature 105
_cell_measurement_theta_max 63.44
_cell_measurement_theta_min 3.38
_cell_volume 1099.51(5)
_computing_cell_refinement
'SAINT (2013) V8.34A; Integration Software for Single Crystal Data. Bruker AXS Inc., Madison, WI 53719-1173.'
_computing_data_collection
;
APEX 2 (2013) Bruker AXS Inc., Madison, WI 53719-1173.
;
_computing_data_reduction
'SAINT (2013) V8.34A; Integration Software for Single Crystal Data. Bruker AXS Inc., Madison, WI 53719-1173.'
_computing_molecular_graphics 'Olex2 (Dolomanov et al., 2009)'
_computing_publication_material 'Olex2 (Dolomanov et al., 2009)'
_computing_structure_refinement 'XL (Sheldrick, 2008)'
_computing_structure_solution 'XT (Sheldrick, 2015)'
_diffrn_ambient_temperature 105
_diffrn_detector 'CMOS Area detector'
_diffrn_detector_area_resol_mean 10.24
_diffrn_detector_type 'Bruker Photon 100 CMOS Detector'
_diffrn_measured_fraction_theta_full 0.998
_diffrn_measured_fraction_theta_max 0.998
_diffrn_measurement_device 'k-geometry diffractometer'
_diffrn_measurement_device_type 'Bruker Venture Metaljet'
_diffrn_measurement_method '\w and \f scans'
_diffrn_radiation_collimation 'Focusing mirrors'
_diffrn_radiation_monochromator 'Helios MX Mirror Optics'
_diffrn_radiation_probe x-ray
_diffrn_radiation_type GaK\a
_diffrn_radiation_wavelength 1.34139
_diffrn_reflns_av_R_equivalents 0.0360
_diffrn_reflns_av_unetI/netI 0.0208
_diffrn_reflns_Laue_measured_fraction_full 0.998
_diffrn_reflns_Laue_measured_fraction_max 0.998
_diffrn_reflns_limit_h_max 10
_diffrn_reflns_limit_h_min -10
_diffrn_reflns_limit_k_max 16
_diffrn_reflns_limit_k_min -16
_diffrn_reflns_limit_l_max 16
_diffrn_reflns_limit_l_min -16
_diffrn_reflns_number 36776
_diffrn_reflns_point_group_measured_fraction_full 0.998
_diffrn_reflns_point_group_measured_fraction_max 0.998
_diffrn_reflns_theta_full 53.594
_diffrn_reflns_theta_max 63.438
_diffrn_reflns_theta_min 3.381
_diffrn_source 'Metal Jet'
_diffrn_source_target Ga
_diffrn_source_type 'Gallium Liquid Metal Jet Source'
_diffrn_standards_number 0
_exptl_absorpt_coefficient_mu 2.104
_exptl_absorpt_correction_T_max 0.7523
_exptl_absorpt_correction_T_min 0.6260
_exptl_absorpt_correction_type multi-scan
_exptl_absorpt_process_details
;
SADABS-2014/5 (Bruker,2014/5) was used for absorption correction.
wR2(int) was 0.0908 before and 0.0487 after correction.
The Ratio of minimum to maximum transmission is 0.8321.
The \l/2 correction factor is 0.00150.
;
_exptl_crystal_colour Orange
_exptl_crystal_colour_primary orange
_exptl_crystal_density_diffrn 1.391
_exptl_crystal_description block
_exptl_crystal_F_000 480
_exptl_crystal_size_max 0.08
_exptl_crystal_size_mid 0.06
_exptl_crystal_size_min 0.04
_refine_diff_density_max 0.504
_refine_diff_density_min -0.249
_refine_diff_density_rms 0.067
_refine_ls_extinction_method none
_refine_ls_goodness_of_fit_ref 1.058
_refine_ls_hydrogen_treatment constr
_refine_ls_matrix_type full
_refine_ls_number_parameters 280
_refine_ls_number_reflns 5471
_refine_ls_number_restraints 0
_refine_ls_restrained_S_all 1.058
_refine_ls_R_factor_all 0.0332
_refine_ls_R_factor_gt 0.0317
_refine_ls_shift/su_max 0.001
_refine_ls_shift/su_mean 0.000
_refine_ls_structure_factor_coef Fsqd
_refine_ls_weighting_details 'w=1/[\s^2^(Fo^2^)+(0.0563P)^2^+0.2531P] where P=(Fo^2^+2Fc^2^)/3'
_refine_ls_weighting_scheme calc
_refine_ls_wR_factor_gt 0.0858
_refine_ls_wR_factor_ref 0.0875
_reflns_Friedel_coverage 0.000
_reflns_number_gt 5176
_reflns_number_total 5471
_reflns_threshold_expression 'I > 2\s(I)'
_cod_data_source_file c6nj01732k2.cif
_cod_data_source_block sken61
_cod_depositor_comments
;
The following automatic conversions were performed:

'_diffrn_radiation_probe' value 'X-ray' changed to 'x-ray' according
to
/usr/data/users/saulius/crontab/automatic-downloads/rss-feeds/RSC/lib/dictionaries/cif_core.dic
dictionary named 'cif_core.dic' version 2.4.2 from 2011-04-26.

'_exptl_crystal_colour_primary' value 'Orange' changed to 'orange'
according to
/usr/data/users/saulius/crontab/automatic-downloads/rss-feeds/RSC/lib/dictionaries/cif_core.dic
dictionary named 'cif_core.dic' version 2.4.2 from 2011-04-26.

Automatic conversion script
Id: cif_fix_values 4268 2015-11-12 08:31:59Z antanas 

 Adding full bibliography for 7056017.cif.
;
_cod_database_code 7056017
_shelx_space_group_comment
;
The symmetry employed for this shelxl refinement is uniquely defined
by the following loop, which should always be used as a source of
symmetry information in preference to the above space-group names.
They are only intended as comments.
;
_olex2_refinement_description
;
1. Fixed Uiso
 At 1.2 times of:
  All C(H) groups, All C(H,H) groups
2.a Secondary CH2 refined with riding coordinates:
 C10(H10A,H10B), C10A(H10C,H10D), C11(H11A,H11B), C11A(H11C,H11D), C12(H12A,
 H12B), C12A(H12C,H12D), C13(H13A,H13B), C13A(H13C,H13D)
2.b Aromatic/amide H refined with riding coordinates:
 C2(H2), C3(H3), C5(H5), C5A(H5A)
;
_shelx_shelxl_version_number 2014/7
_olex2_submission_special_instructions 'No special instructions were received'

loop_
_space_group_symop_operation_xyz
'x, y, z'
'-x, -y, -z'

loop_
_atom_site_label
_atom_site_type_symbol
_atom_site_fract_x
_atom_site_fract_y
_atom_site_fract_z
_atom_site_U_iso_or_equiv
_atom_site_adp_type
_atom_site_occupancy
_atom_site_site_symmetry_order
_atom_site_calc_flag
_atom_site_refinement_flags_posn
C1 C 0.58122(13) 0.48299(9) 0.69637(9) 0.0209(2) Uani 1 1 d .
C2 C 0.75402(14) 0.48683(10) 0.64036(10) 0.0236(2) Uani 1 1 d .
H2 H 0.8379 0.5307 0.6481 0.028 Uiso 1 1 calc R
C3 C 0.79194(14) 0.41835(10) 0.57044(10) 0.0241(2) Uani 1 1 d .
H3 H 0.9043 0.4109 0.5258 0.029 Uiso 1 1 calc R
C4 C 0.64778(14) 0.36326(9) 0.57403(9) 0.0214(2) Uani 1 1 d .
C5 C 0.64218(14) 0.29371(10) 0.50601(9) 0.0225(2) Uani 1 1 d .
H5 H 0.7457 0.2799 0.4562 0.027 Uiso 1 1 calc R
C5A C 0.50264(14) 0.54489(9) 0.77219(9) 0.0208(2) Uani 1 1 d .
H5A H 0.5740 0.5868 0.7930 0.025 Uiso 1 1 calc R
C6 C 0.49616(14) 0.18797(9) 0.44189(9) 0.0210(2) Uani 1 1 d .
C6A C 0.26797(13) 0.60297(9) 0.88765(9) 0.01993(19) Uani 1 1 d .
C7 C 0.34482(14) 0.15824(9) 0.42486(9) 0.0215(2) Uani 1 1 d .
C7A C 0.09563(13) 0.63579(9) 0.90927(9) 0.02027(19) Uani 1 1 d .
C8 C 0.37190(15) 0.09812(9) 0.34505(9) 0.0223(2) Uani 1 1 d .
C8A C 0.05279(14) 0.69735(9) 0.98800(9) 0.0206(2) Uani 1 1 d .
C9 C 0.54378(15) 0.08121(9) 0.30477(9) 0.0226(2) Uani 1 1 d .
C9A C 0.19385(14) 0.71006(9) 1.02565(9) 0.0214(2) Uani 1 1 d .
C10 C 0.61454(16) 0.01915(10) 0.22155(10) 0.0263(2) Uani 1 1 d .
H10A H 0.6441 -0.0635 0.2675 0.032 Uiso 1 1 calc R
H10B H 0.7211 0.0582 0.1650 0.032 Uiso 1 1 calc R
C10A C 0.19075(15) 0.76983(10) 1.10993(10) 0.0248(2) Uani 1 1 d .
H10C H 0.2367 0.8504 1.0646 0.030 Uiso 1 1 calc R
H10D H 0.2646 0.7255 1.1670 0.030 Uiso 1 1 calc R
C11 C 0.47701(16) 0.02276(11) 0.15276(10) 0.0283(2) Uani 1 1 d .
H11A H 0.4653 0.1041 0.0951 0.034 Uiso 1 1 calc R
H11B H 0.5148 -0.0284 0.1073 0.034 Uiso 1 1 calc R
C11A C 0.00369(16) 0.77505(11) 1.17774(11) 0.0298(2) Uani 1 1 d .
H11C H -0.0326 0.6953 1.2363 0.036 Uiso 1 1 calc R
H11D H -0.0028 0.8267 1.2220 0.036 Uiso 1 1 calc R
C12 C 0.30110(16) -0.01834(10) 0.23720(10) 0.0285(2) Uani 1 1 d .
H12A H 0.3129 -0.1001 0.2940 0.034 Uiso 1 1 calc R
H12B H 0.2172 -0.0183 0.1903 0.034 Uiso 1 1 calc R
C12A C -0.11915(16) 0.82220(11) 1.09185(11) 0.0291(2) Uani 1 1 d .
H12C H -0.0798 0.9005 1.0313 0.035 Uiso 1 1 calc R
H12D H -0.2369 0.8317 1.1366 0.035 Uiso 1 1 calc R
C13 C 0.23034(15) 0.06034(10) 0.30742(10) 0.0267(2) Uani 1 1 d .
H13A H 0.1734 0.1308 0.2572 0.032 Uiso 1 1 calc R
H13B H 0.1421 0.0168 0.3790 0.032 Uiso 1 1 calc R
C13A C -0.12590(14) 0.73928(10) 1.02920(10) 0.0247(2) Uani 1 1 d .
H13C H -0.1986 0.6708 1.0848 0.030 Uiso 1 1 calc R
H13D H -0.1795 0.7809 0.9598 0.030 Uiso 1 1 calc R
C14 C 0.17717(15) 0.18179(10) 0.48485(10) 0.0251(2) Uani 1 1 d .
C14A C -0.02389(14) 0.61842(10) 0.84924(10) 0.0230(2) Uani 1 1 d .
N1 N 0.49896(12) 0.25004(8) 0.51173(8) 0.02165(18) Uani 1 1 d .
N1A N 0.33704(12) 0.54470(8) 0.81264(8) 0.02083(18) Uani 1 1 d .
N2 N 0.03926(14) 0.19567(10) 0.53349(10) 0.0334(2) Uani 1 1 d .
N2A N -0.12298(14) 0.61015(10) 0.79963(10) 0.0329(2) Uani 1 1 d .
S1 S 0.46386(3) 0.39439(2) 0.66409(2) 0.02099(8) Uani 1 1 d .
S2 S 0.67507(3) 0.13856(2) 0.36090(2) 0.02235(8) Uani 1 1 d .
S2A S 0.37961(3) 0.64756(2) 0.96651(2) 0.02140(8) Uani 1 1 d .

loop_
_atom_site_aniso_label
_atom_site_aniso_U_11
_atom_site_aniso_U_22
_atom_site_aniso_U_33
_atom_site_aniso_U_23
_atom_site_aniso_U_13
_atom_site_aniso_U_12
C1 0.0226(5) 0.0242(5) 0.0191(4) -0.0111(4) -0.0054(4) -0.0007(4)
C2 0.0224(5) 0.0293(5) 0.0237(5) -0.0154(4) -0.0035(4) -0.0020(4)
C3 0.0220(5) 0.0312(5) 0.0230(5) -0.0158(4) -0.0022(4) -0.0015(4)
C4 0.0229(5) 0.0252(5) 0.0189(4) -0.0117(4) -0.0042(4) 0.0008(4)
C5 0.0254(5) 0.0262(5) 0.0190(5) -0.0120(4) -0.0052(4) 0.0010(4)
C5A 0.0229(5) 0.0234(5) 0.0188(4) -0.0105(4) -0.0053(4) -0.0007(4)
C6 0.0252(5) 0.0223(5) 0.0171(4) -0.0101(4) -0.0033(4) -0.0002(4)
C6A 0.0223(5) 0.0224(5) 0.0186(4) -0.0110(4) -0.0050(4) -0.0015(4)
C7 0.0252(5) 0.0230(5) 0.0185(4) -0.0108(4) -0.0037(4) -0.0014(4)
C7A 0.0218(5) 0.0231(5) 0.0192(4) -0.0114(4) -0.0043(4) -0.0013(4)
C8 0.0280(5) 0.0234(5) 0.0183(5) -0.0110(4) -0.0042(4) -0.0020(4)
C8A 0.0227(5) 0.0228(5) 0.0189(4) -0.0111(4) -0.0035(4) -0.0005(4)
C9 0.0288(5) 0.0241(5) 0.0179(5) -0.0111(4) -0.0050(4) -0.0007(4)
C9A 0.0236(5) 0.0242(5) 0.0196(5) -0.0124(4) -0.0037(4) -0.0002(4)
C10 0.0328(6) 0.0293(5) 0.0212(5) -0.0156(4) -0.0047(4) 0.0026(4)
C10A 0.0284(5) 0.0300(5) 0.0228(5) -0.0168(4) -0.0058(4) -0.0015(4)
C11 0.0385(6) 0.0304(6) 0.0215(5) -0.0156(4) -0.0074(4) 0.0015(5)
C11A 0.0322(6) 0.0386(6) 0.0256(5) -0.0215(5) -0.0025(4) -0.0022(5)
C12 0.0373(6) 0.0288(6) 0.0264(5) -0.0159(5) -0.0090(5) -0.0031(5)
C12A 0.0287(5) 0.0325(6) 0.0325(6) -0.0217(5) -0.0034(5) 0.0026(4)
C13 0.0301(5) 0.0305(6) 0.0252(5) -0.0156(4) -0.0065(4) -0.0035(4)
C13A 0.0226(5) 0.0308(5) 0.0254(5) -0.0174(4) -0.0033(4) 0.0017(4)
C14 0.0287(5) 0.0273(5) 0.0242(5) -0.0147(4) -0.0058(4) -0.0020(4)
C14A 0.0224(5) 0.0270(5) 0.0232(5) -0.0142(4) -0.0032(4) -0.0004(4)
N1 0.0267(4) 0.0236(4) 0.0180(4) -0.0111(3) -0.0058(3) -0.0001(3)
N1A 0.0227(4) 0.0239(4) 0.0192(4) -0.0119(3) -0.0045(3) 0.0002(3)
N2 0.0287(5) 0.0410(6) 0.0368(6) -0.0239(5) -0.0026(4) -0.0012(4)
N2A 0.0302(5) 0.0427(6) 0.0359(6) -0.0230(5) -0.0114(4) -0.0007(4)
S1 0.02005(13) 0.02622(14) 0.02079(13) -0.01348(10) -0.00368(9) -0.00125(9)
S2 0.02378(13) 0.02672(14) 0.01968(13) -0.01283(10) -0.00391(10) 0.00045(10)
S2A 0.02097(13) 0.02736(14) 0.02165(13) -0.01472(10) -0.00605(10) 0.00016(9)

loop_
_atom_type_symbol
_atom_type_description
_atom_type_scat_dispersion_real
_atom_type_scat_dispersion_imag
_atom_type_scat_source
C C 0.0150 0.0070 'International Tables Vol C Tables 4.2.6.8 and 6.1.1.4'
H H 0.0000 0.0000 'International Tables Vol C Tables 4.2.6.8 and 6.1.1.4'
N N 0.0250 0.0140 'International Tables Vol C Tables 4.2.6.8 and 6.1.1.4'
S S 0.2920 0.4250 'International Tables Vol C Tables 4.2.6.8 and 6.1.1.4'

loop_
_geom_angle_atom_site_label_1
_geom_angle_atom_site_label_2
_geom_angle_atom_site_label_3
_geom_angle
C2 C1 C5A 125.49(10)
C2 C1 S1 112.07(8)
C5A C1 S1 122.44(8)
C1 C2 H2 123.8
C1 C2 C3 112.43(10)
C3 C2 H2 123.8
C2 C3 H3 123.7
C4 C3 C2 112.53(10)
C4 C3 H3 123.7
C3 C4 C5 125.75(10)
C3 C4 S1 112.13(8)
C5 C4 S1 122.00(8)
C4 C5 H5 119.5
N1 C5 C4 121.01(10)
N1 C5 H5 119.5
C1 C5A H5A 119.3
N1A C5A C1 121.41(10)
N1A C5A H5A 119.3
C7 C6 S2 110.08(8)
N1 C6 C7 123.23(10)
N1 C6 S2 126.68(8)
C7A C6A N1A 123.49(9)
C7A C6A S2A 109.92(7)
N1A C6A S2A 126.58(8)
C6 C7 C8 113.98(10)
C6 C7 C14 122.81(9)
C14 C7 C8 123.17(10)
C6A C7A C8A 114.16(9)
C6A C7A C14A 122.08(9)
C14A C7A C8A 123.53(10)
C7 C8 C13 124.84(10)
C9 C8 C7 111.50(9)
C9 C8 C13 123.64(9)
C7A C8A C13A 124.95(9)
C9A C8A C7A 111.70(9)
C9A C8A C13A 123.30(9)
C8 C9 C10 124.48(10)
C8 C9 S2 112.69(8)
C10 C9 S2 122.84(9)
C8A C9A C10A 124.52(10)
C8A C9A S2A 112.24(8)
C10A C9A S2A 123.23(8)
C9 C10 H10A 109.9
C9 C10 H10B 109.9
C9 C10 C11 108.81(10)
H10A C10 H10B 108.3
C11 C10 H10A 109.9
C11 C10 H10B 109.9
C9A C10A H10C 109.9
C9A C10A H10D 109.9
C9A C10A C11A 109.04(9)
H10C C10A H10D 108.3
C11A C10A H10C 109.9
C11A C10A H10D 109.9
C10 C11 H11A 109.4
C10 C11 H11B 109.4
H11A C11 H11B 108.0
C12 C11 C10 111.37(9)
C12 C11 H11A 109.4
C12 C11 H11B 109.4
C10A C11A H11C 109.5
C10A C11A H11D 109.5
H11C C11A H11D 108.1
C12A C11A C10A 110.88(9)
C12A C11A H11C 109.5
C12A C11A H11D 109.5
C11 C12 H12A 109.1
C11 C12 H12B 109.1
C11 C12 C13 112.33(9)
H12A C12 H12B 107.9
C13 C12 H12A 109.1
C13 C12 H12B 109.1
C11A C12A H12C 109.3
C11A C12A H12D 109.3
C11A C12A C13A 111.43(10)
H12C C12A H12D 108.0
C13A C12A H12C 109.3
C13A C12A H12D 109.3
C8 C13 C12 111.53(10)
C8 C13 H13A 109.3
C8 C13 H13B 109.3
C12 C13 H13A 109.3
C12 C13 H13B 109.3
H13A C13 H13B 108.0
C8A C13A C12A 110.80(9)
C8A C13A H13C 109.5
C8A C13A H13D 109.5
C12A C13A H13C 109.5
C12A C13A H13D 109.5
H13C C13A H13D 108.1
N2 C14 C7 176.63(12)
N2A C14A C7A 176.57(12)
C5 N1 C6 119.73(10)
C5A N1A C6A 119.30(9)
C4 S1 C1 90.84(5)
C9 S2 C6 91.74(5)
C9A S2A C6A 91.97(5)

loop_
_geom_bond_atom_site_label_1
_geom_bond_atom_site_label_2
_geom_bond_distance
C1 C2 1.3805(14)
C1 C5A 1.4384(14)
C1 S1 1.7311(10)
C2 H2 0.9500
C2 C3 1.4089(14)
C3 H3 0.9500
C3 C4 1.3795(15)
C4 C5 1.4423(14)
C4 S1 1.7286(11)
C5 H5 0.9500
C5 N1 1.2882(15)
C5A H5A 0.9500
C5A N1A 1.2923(14)
C6 C7 1.3835(15)
C6 N1 1.3799(13)
C6 S2 1.7428(11)
C6A C7A 1.3812(15)
C6A N1A 1.3817(13)
C6A S2A 1.7416(10)
C7 C8 1.4328(14)
C7 C14 1.4265(15)
C7A C8A 1.4314(14)
C7A C14A 1.4265(14)
C8 C9 1.3630(16)
C8 C13 1.5019(15)
C8A C9A 1.3640(15)
C8A C13A 1.5025(14)
C9 C10 1.5013(14)
C9 S2 1.7328(11)
C9A C10A 1.5058(14)
C9A S2A 1.7360(11)
C10 H10A 0.9900
C10 H10B 0.9900
C10 C11 1.5353(16)
C10A H10C 0.9900
C10A H10D 0.9900
C10A C11A 1.5337(16)
C11 H11A 0.9900
C11 H11B 0.9900
C11 C12 1.5316(17)
C11A H11C 0.9900
C11A H11D 0.9900
C11A C12A 1.5299(17)
C12 H12A 0.9900
C12 H12B 0.9900
C12 C13 1.5376(15)
C12A H12C 0.9900
C12A H12D 0.9900
C12A C13A 1.5320(15)
C13 H13A 0.9900
C13 H13B 0.9900
C13A H13C 0.9900
C13A H13D 0.9900
C14 N2 1.1507(16)
C14A N2A 1.1503(15)

loop_
_geom_torsion_atom_site_label_1
_geom_torsion_atom_site_label_2
_geom_torsion_atom_site_label_3
_geom_torsion_atom_site_label_4
_geom_torsion
C1 C2 C3 C4 0.00(15)
C1 C5A N1A C6A 178.36(10)
C2 C1 C5A N1A 173.78(11)
C2 C1 S1 C4 -0.40(9)
C2 C3 C4 C5 175.65(10)
C2 C3 C4 S1 -0.31(13)
C3 C4 C5 N1 -176.90(11)
C3 C4 S1 C1 0.40(9)
C4 C5 N1 C6 177.31(9)
C5 C4 S1 C1 -175.73(9)
C5A C1 C2 C3 -179.09(10)
C5A C1 S1 C4 179.01(9)
C6 C7 C8 C9 1.23(14)
C6 C7 C8 C13 -177.46(10)
C6A C7A C8A C9A -0.25(14)
C6A C7A C8A C13A -177.93(10)
C7 C6 N1 C5 -166.95(11)
C7 C6 S2 C9 0.74(8)
C7 C8 C9 C10 178.95(10)
C7 C8 C9 S2 -0.63(12)
C7 C8 C13 C12 -171.17(10)
C7A C6A N1A C5A 161.57(10)
C7A C6A S2A C9A -0.44(8)
C7A C8A C9A C10A -179.39(10)
C7A C8A C9A S2A -0.10(12)
C7A C8A C13A C12A -168.73(10)
C8 C9 C10 C11 22.22(15)
C8 C9 S2 C6 -0.05(9)
C8A C9A C10A C11A 19.16(15)
C8A C9A S2A C6A 0.31(9)
C9 C8 C13 C12 10.29(15)
C9 C10 C11 C12 -50.17(13)
C9A C8A C13A C12A 13.85(15)
C9A C10A C11A C12A -48.82(13)
C10 C9 S2 C6 -179.64(10)
C10 C11 C12 C13 61.35(13)
C10A C9A S2A C6A 179.62(9)
C10A C11A C12A C13A 64.19(13)
C11 C12 C13 C8 -38.90(13)
C11A C12A C13A C8A -43.97(13)
C13 C8 C9 C10 -2.34(17)
C13 C8 C9 S2 178.08(9)
C13A C8A C9A C10A -1.67(17)
C13A C8A C9A S2A 177.62(8)
C14 C7 C8 C9 -176.64(10)
C14 C7 C8 C13 4.66(17)
C14A C7A C8A C9A -174.86(10)
C14A C7A C8A C13A 7.46(17)
N1 C6 C7 C8 177.50(10)
N1 C6 C7 C14 -4.61(17)
N1 C6 S2 C9 -177.96(10)
N1A C6A C7A C8A -178.78(9)
N1A C6A C7A C14A -4.08(17)
N1A C6A S2A C9A 178.78(10)
S1 C1 C2 C3 0.31(13)
S1 C1 C5A N1A -5.55(15)
S1 C4 C5 N1 -1.32(16)
S2 C6 C7 C8 -1.25(12)
S2 C6 C7 C14 176.64(9)
S2 C6 N1 C5 11.59(15)
S2 C9 C10 C11 -158.24(8)
S2A C6A C7A C8A 0.47(12)
S2A C6A C7A C14A 175.18(8)
S2A C6A N1A C5A -17.55(14)
S2A C9A C10A C11A -160.06(9)
